data_7703518
loop_
_publ_author_name
'Labra-V\'azquez, Pablo'
'Boc\'e, Mathilde'
'Tass\'e, Marine'
'Mallet-Ladeira, Sonia'
'Lacroix, Pascal G.'
'Farf\'an, Norberto'
'Malfant, Isabelle'

_publ_section_title
;
 Chemical and photochemical behavior of ruthenium nitrosyl complexes with
 terpyridine ligands in aqueous media.
;
_journal_issue 10
_journal_name_full 'Dalton transactions (Cambridge, England : 2003)'
_journal_page_first 3138
_journal_page_last 3154
_journal_paper_doi 10.1039/c9dt04832d
_journal_volume 49
_journal_year 2020
_chemical_formula_moiety 'C21 H16 Cl N4 O2 Ru, F6 P, C2 H3 N'
_chemical_formula_sum 'C23 H19 Cl F6 N5 O2 P Ru'
_chemical_formula_weight 678.92
_space_group_IT_number 15
_space_group_name_Hall '-C 2yc'
_space_group_name_H-M_alt 'C 1 2/c 1'
_symmetry_cell_setting monoclinic
_symmetry_Int_Tables_number 15
_symmetry_space_group_name_Hall '-C 2yc'
_symmetry_space_group_name_H-M 'C 1 2/c 1'
_atom_sites_solution_hydrogens mixed
_audit_update_record
;
2019-11-28 deposited with the CCDC.	2020-02-11 downloaded from the CCDC.
;
_cell_angle_alpha 90
_cell_angle_beta 114.003(2)
_cell_angle_gamma 90
_cell_formula_units_Z 8
_cell_length_a 22.9917(8)
_cell_length_b 17.2990(6)
_cell_length_c 14.1597(5)
_cell_measurement_reflns_used 9669
_cell_measurement_temperature 110(2)
_cell_measurement_theta_max 37.78
_cell_measurement_theta_min 2.95
_cell_volume 5144.8(3)
_computing_cell_refinement 'APEX2 and SAINT'
_computing_data_collection APEX2
_computing_data_reduction SAINT
_computing_molecular_graphics 'Ortep-3 for Windows (Farrugia, 1997)'
_computing_publication_material 'WinGX publication routines (Farrugia, 1999)'
_computing_structure_refinement 'SHELXL-2016/6 (Sheldrick, 2015)'
_computing_structure_solution 'SHELXT (Sheldrick, 2015)'
_diffrn_ambient_temperature 110(2)
_diffrn_measured_fraction_theta_full 0.992
_diffrn_measured_fraction_theta_max 0.982
_diffrn_measurement_device_type 'Bruker Kappa APEX II Quazar'
_diffrn_measurement_method 'phi and omega scans'
_diffrn_radiation_monochromator 'multilayer optics'
_diffrn_radiation_source 'microfocus sealed tube'
_diffrn_radiation_type MoK\a
_diffrn_radiation_wavelength 0.71073
_diffrn_reflns_av_R_equivalents 0.0353
_diffrn_reflns_av_unetI/netI 0.019
_diffrn_reflns_Laue_measured_fraction_full 0.992
_diffrn_reflns_Laue_measured_fraction_max 0.982
_diffrn_reflns_limit_h_max 38
_diffrn_reflns_limit_h_min -39
_diffrn_reflns_limit_k_max 29
_diffrn_reflns_limit_k_min -29
_diffrn_reflns_limit_l_max 24
_diffrn_reflns_limit_l_min -24
_diffrn_reflns_number 105871
_diffrn_reflns_point_group_measured_fraction_full 0.992
_diffrn_reflns_point_group_measured_fraction_max 0.982
_diffrn_reflns_theta_full 25.242
_diffrn_reflns_theta_max 37.834
_diffrn_reflns_theta_min 3.779
_diffrn_standards_decay_% 0
_diffrn_standards_interval_count 0
_diffrn_standards_interval_time 0
_diffrn_standards_number 0
_exptl_absorpt_coefficient_mu 0.852
_exptl_absorpt_correction_T_max 0.7474
_exptl_absorpt_correction_T_min 0.6553
_exptl_absorpt_correction_type multi-scan
_exptl_absorpt_process_details 'SADABS (Bruker-AXS)'
_exptl_crystal_colour orange
_exptl_crystal_density_diffrn 1.753
_exptl_crystal_density_method 'not measured'
_exptl_crystal_description block
_exptl_crystal_F_000 2704
_exptl_crystal_size_max 0.2
_exptl_crystal_size_mid 0.2
_exptl_crystal_size_min 0.2
_refine_diff_density_max 1.071
_refine_diff_density_min -0.813
_refine_diff_density_rms 0.09
_refine_ls_extinction_method none
_refine_ls_goodness_of_fit_ref 1.108
_refine_ls_hydrogen_treatment mixed
_refine_ls_matrix_type full
_refine_ls_number_parameters 404
_refine_ls_number_reflns 13630
_refine_ls_number_restraints 152
_refine_ls_restrained_S_all 1.103
_refine_ls_R_factor_all 0.031
_refine_ls_R_factor_gt 0.0252
_refine_ls_shift/su_max 0.009
_refine_ls_shift/su_mean 0
_refine_ls_structure_factor_coef Fsqd
_refine_ls_weighting_details 'w=1/[\s^2^(Fo^2^)+(0.0259P)^2^+6.0629P] where P=(Fo^2^+2Fc^2^)/3'
_refine_ls_weighting_scheme calc
_refine_ls_wR_factor_gt 0.0627
_refine_ls_wR_factor_ref 0.0674
_reflns_Friedel_coverage 0
_reflns_number_gt 12136
_reflns_number_total 13630
_reflns_threshold_expression 'I > 2\s(I)'
_cod_data_source_file c9dt04832d2.cif
_cod_data_source_block 4a
_cod_depositor_comments 'Adding full bibliography for 7703513--7703518.cif.'
_cod_original_sg_symbol_H-M 'C 2/c'
_cod_database_code 7703518

loop_
_symmetry_equiv_pos_as_xyz
'x, y, z'
'-x, y, -z+1/2'
'x+1/2, y+1/2, z'
'-x+1/2, y+1/2, -z+1/2'
'-x, -y, -z'
'x, -y, z-1/2'
'-x+1/2, -y+1/2, -z'
'x+1/2, -y+1/2, z-1/2'

loop_
_atom_site_label
_atom_site_type_symbol
_atom_site_fract_x
_atom_site_fract_y
_atom_site_fract_z
_atom_site_U_iso_or_equiv
_atom_site_adp_type
_atom_site_occupancy
_atom_site_site_symmetry_order
_atom_site_calc_flag
_atom_site_refinement_flags_posn
_atom_site_refinement_flags_adp
_atom_site_refinement_flags_occupancy
_atom_site_disorder_assembly
_atom_site_disorder_group
C1 C 0.47793(4) 0.61065(6) 0.35567(8) 0.01674(15) Uani 1 1 d . . . . .
H1 H 0.448902 0.652378 0.329488 0.02 Uiso 1 1 calc R U . . .
C2 C 0.45600(5) 0.53549(6) 0.33089(8) 0.01873(17) Uani 1 1 d . . . . .
H2 H 0.412457 0.525775 0.288374 0.022 Uiso 1 1 calc R U . . .
C3 C 0.49843(5) 0.47488(6) 0.36896(8) 0.01816(16) Uani 1 1 d . . . . .
H3 H 0.484219 0.423049 0.352728 0.022 Uiso 1 1 calc R U . . .
C4 C 0.56205(5) 0.49022(6) 0.43117(8) 0.01600(15) Uani 1 1 d . . . . .
H4 H 0.591622 0.449107 0.45807 0.019 Uiso 1 1 calc R U . . .
C5 C 0.58161(4) 0.56645(5) 0.45329(7) 0.01373(14) Uani 1 1 d . . . . .
C6 C 0.64813(4) 0.58939(5) 0.51675(7) 0.01306(13) Uani 1 1 d . . . . .
C7 C 0.70000(4) 0.54086(5) 0.56170(7) 0.01487(14) Uani 1 1 d . . . . .
H7 H 0.694676 0.486399 0.554647 0.018 Uiso 1 1 calc R U . . .
C8 C 0.76065(4) 0.57264(5) 0.61789(7) 0.01369(14) Uani 1 1 d . . . . .
C16 C 0.81665(5) 0.52147(6) 0.66785(8) 0.01729(16) Uani 1 1 d D . . . .
C17 C 0.87122(10) 0.54985(11) 0.7505(2) 0.0244(6) Uani 0.581(6) 1 d D U P A 1
H17 H 0.872588 0.602152 0.771762 0.029 Uiso 0.581(6) 1 calc R U P A 1
C18 C 0.92290(11) 0.50169(12) 0.8009(3) 0.0335(8) Uani 0.581(6) 1 d D U P A 1
H18 H 0.960804 0.522015 0.852826 0.04 Uiso 0.581(6) 1 calc R U P A 1
C19 C 0.91922(19) 0.4237(2) 0.7754(4) 0.0264(7) Uani 0.581(6) 1 d D U P A 1
H19 H 0.955242 0.391446 0.808911 0.032 Uiso 0.581(6) 1 calc R U P A 1
C20 C 0.86431(18) 0.3925(3) 0.7026(5) 0.0201(10) Uani 0.581(6) 1 d D U P A 1
H20 H 0.860603 0.338427 0.689903 0.024 Uiso 0.581(6) 1 calc R U P A 1
C21 C 0.8141(3) 0.4424(3) 0.6477(5) 0.0190(8) Uani 0.581(6) 1 d D U P A 1
H21 H 0.776789 0.421694 0.594706 0.023 Uiso 0.581(6) 1 calc R U P A 1
C17' C 0.87939(13) 0.55308(16) 0.7035(4) 0.0260(9) Uani 0.419(6) 1 d D U P A 2
H17' H 0.88479 0.60709 0.697902 0.031 Uiso 0.419(6) 1 calc R U P A 2
C18' C 0.93259(14) 0.50572(18) 0.7462(4) 0.0336(11) Uani 0.419(6) 1 d D U P A 2
H18' H 0.973984 0.527831 0.77241 0.04 Uiso 0.419(6) 1 calc R U P A 2
C19' C 0.9256(2) 0.4262(3) 0.7507(5) 0.0225(8) Uani 0.419(6) 1 d D U P A 2
H19' H 0.961129 0.393267 0.784134 0.027 Uiso 0.419(6) 1 calc R U P A 2
C20' C 0.8656(4) 0.3980(6) 0.7052(10) 0.035(2) Uani 0.419(6) 1 d D U P A 2
H20' H 0.860825 0.343416 0.699964 0.042 Uiso 0.419(6) 1 calc R U P A 2
C21' C 0.8104(4) 0.4421(5) 0.6655(7) 0.0212(14) Uani 0.419(6) 1 d D U P A 2
H21' H 0.769604 0.418335 0.637632 0.025 Uiso 0.419(6) 1 calc R U P A 2
C9 C 0.76692(4) 0.65342(5) 0.62588(7) 0.01352(13) Uani 1 1 d . . . . .
H9 H 0.807656 0.676383 0.660742 0.016 Uiso 1 1 calc R U . . .
C10 C 0.71299(4) 0.69938(5) 0.58233(7) 0.01233(13) Uani 1 1 d . . . . .
C11 C 0.71005(4) 0.78465(5) 0.58757(7) 0.01316(13) Uani 1 1 d . . . . .
C12 C 0.76256(5) 0.83055(6) 0.64104(8) 0.01656(15) Uani 1 1 d . . . . .
H12 H 0.803557 0.808142 0.675489 0.02 Uiso 1 1 calc R U . . .
C13 C 0.75419(5) 0.91019(6) 0.64339(9) 0.01988(17) Uani 1 1 d . . . . .
H13 H 0.789424 0.942569 0.680986 0.024 Uiso 1 1 calc R U . . .
C14 C 0.69440(5) 0.94192(6) 0.59080(9) 0.02065(18) Uani 1 1 d . . . . .
H14 H 0.68823 0.996221 0.590849 0.025 Uiso 1 1 calc R U . . .
C15 C 0.64348(5) 0.89307(6) 0.53785(8) 0.01837(16) Uani 1 1 d . . . . .
H15 H 0.602343 0.914603 0.501434 0.022 Uiso 1 1 calc R U . . .
C22 C 0.64482(6) 0.70618(9) 0.07545(11) 0.0292(2) Uani 1 1 d . . . . .
C23 C 0.63706(8) 0.78290(10) 0.02923(16) 0.0394(3) Uani 1 1 d . . . . .
H23A H 0.609266 0.779615 -0.044568 0.059 Uiso 1 1 calc R U . . .
H23B H 0.67875 0.80306 0.0378 0.059 Uiso 1 1 calc R U . . .
H23C H 0.617955 0.817598 0.063417 0.059 Uiso 1 1 calc R U . . .
N2 N 0.53905(4) 0.62579(5) 0.41563(6) 0.01410(12) Uani 1 1 d . . . . .
N3 N 0.65612(4) 0.66615(5) 0.52997(6) 0.01272(12) Uani 1 1 d . . . . .
N4 N 0.65109(4) 0.81637(5) 0.53700(7) 0.01440(13) Uani 1 1 d . . . . .
N1 N 0.55636(4) 0.73300(5) 0.57165(7) 0.01542(13) Uani 1 1 d . . . . .
N5 N 0.65022(6) 0.64594(9) 0.11088(10) 0.0347(3) Uani 1 1 d . . . . .
O2 O 0.60238(4) 0.73739(4) 0.34905(6) 0.01614(12) Uani 1 1 d . . . . .
O1 O 0.53317(5) 0.73759(6) 0.62945(7) 0.02554(17) Uani 1 1 d . . . . .
Cl1 Cl 0.49201(2) 0.81613(2) 0.37802(2) 0.01906(4) Uani 1 1 d . . . . .
Ru1 Ru 0.58056(2) 0.73349(2) 0.46840(2) 0.01245(2) Uani 1 1 d . . . . .
P1 P 0.67593(2) 0.63946(2) 0.82425(2) 0.01648(4) Uani 1 1 d . . . . .
F1 F 0.61151(4) 0.66868(5) 0.83090(6) 0.02856(15) Uani 1 1 d . . . . .
F2 F 0.68288(5) 0.71963(5) 0.77448(8) 0.0356(2) Uani 1 1 d . . . . .
F3 F 0.71603(4) 0.67093(7) 0.93750(7) 0.0413(2) Uani 1 1 d . . . . .
F4 F 0.73957(4) 0.60839(5) 0.81675(6) 0.02812(15) Uani 1 1 d . . . . .
F5 F 0.66747(5) 0.55732(5) 0.87007(8) 0.0372(2) Uani 1 1 d . . . . .
F6 F 0.63476(4) 0.60719(5) 0.70976(6) 0.02900(16) Uani 1 1 d . . . . .
H2A H 0.5774(11) 0.7602(12) 0.3065(17) 0.035(5) Uiso 1 1 d . . . . .

loop_
_atom_site_aniso_label
_atom_site_aniso_U_11
_atom_site_aniso_U_22
_atom_site_aniso_U_33
_atom_site_aniso_U_23
_atom_site_aniso_U_13
_atom_site_aniso_U_12
C1 0.0111(3) 0.0166(4) 0.0196(4) -0.0006(3) 0.0032(3) -0.0015(3)
C2 0.0125(3) 0.0188(4) 0.0219(4) -0.0015(3) 0.0039(3) -0.0032(3)
C3 0.0146(4) 0.0162(4) 0.0214(4) -0.0022(3) 0.0050(3) -0.0034(3)
C4 0.0141(3) 0.0142(3) 0.0179(4) -0.0017(3) 0.0047(3) -0.0015(3)
C5 0.0109(3) 0.0136(3) 0.0152(3) -0.0007(3) 0.0037(3) -0.0006(2)
C6 0.0114(3) 0.0124(3) 0.0136(3) -0.0010(3) 0.0033(3) -0.0007(2)
C7 0.0122(3) 0.0128(3) 0.0163(3) -0.0012(3) 0.0024(3) -0.0002(3)
C8 0.0124(3) 0.0133(3) 0.0136(3) -0.0005(3) 0.0034(3) 0.0005(3)
C16 0.0122(3) 0.0137(3) 0.0214(4) -0.0009(3) 0.0022(3) 0.0008(3)
C17 0.0143(7) 0.0148(7) 0.0334(13) 0.0011(7) -0.0013(7) -0.0010(5)
C18 0.0151(8) 0.0161(8) 0.0512(18) 0.0040(9) -0.0050(9) 0.0006(6)
C19 0.0160(11) 0.0180(9) 0.044(2) 0.0069(12) 0.0104(11) 0.0040(7)
C20 0.0100(11) 0.0119(14) 0.032(2) 0.0002(12) 0.0019(11) 0.0047(9)
C21 0.0161(13) 0.0146(10) 0.0244(17) -0.0033(10) 0.0064(10) 0.0001(8)
C17' 0.0120(10) 0.0141(10) 0.041(2) -0.0017(11) 0.0001(11) 0.0003(7)
C18' 0.0135(11) 0.0191(11) 0.055(3) -0.0019(13) 0.0005(13) 0.0024(8)
C19' 0.0112(13) 0.0184(13) 0.036(2) 0.0030(14) 0.0074(12) 0.0039(9)
C20' 0.041(4) 0.015(2) 0.052(5) 0.004(2) 0.021(3) -0.0021(19)
C21' 0.0147(13) 0.0161(15) 0.034(4) 0.0061(18) 0.0113(18) 0.0026(10)
C9 0.0113(3) 0.0135(3) 0.0141(3) -0.0002(3) 0.0035(3) -0.0003(2)
C10 0.0114(3) 0.0125(3) 0.0121(3) 0.0000(2) 0.0038(2) -0.0008(2)
C11 0.0125(3) 0.0127(3) 0.0132(3) 0.0005(3) 0.0041(3) -0.0008(2)
C12 0.0149(4) 0.0153(3) 0.0169(4) -0.0009(3) 0.0038(3) -0.0026(3)
C13 0.0197(4) 0.0146(4) 0.0224(4) -0.0021(3) 0.0056(3) -0.0037(3)
C14 0.0214(4) 0.0130(4) 0.0252(5) -0.0013(3) 0.0070(4) -0.0014(3)
C15 0.0171(4) 0.0126(3) 0.0229(4) 0.0001(3) 0.0055(3) 0.0004(3)
C22 0.0232(5) 0.0365(6) 0.0308(6) -0.0126(5) 0.0141(4) -0.0085(5)
C23 0.0362(7) 0.0319(7) 0.0581(10) -0.0080(7) 0.0273(7) -0.0045(6)
N2 0.0110(3) 0.0138(3) 0.0157(3) 0.0001(2) 0.0036(2) -0.0008(2)
N3 0.0106(3) 0.0126(3) 0.0134(3) -0.0006(2) 0.0033(2) -0.0007(2)
N4 0.0146(3) 0.0114(3) 0.0165(3) 0.0003(2) 0.0056(3) 0.0001(2)
N1 0.0132(3) 0.0140(3) 0.0178(3) 0.0010(2) 0.0050(3) 0.0016(2)
N5 0.0320(6) 0.0427(7) 0.0303(5) -0.0063(5) 0.0136(5) -0.0076(5)
O2 0.0136(3) 0.0188(3) 0.0149(3) 0.0016(2) 0.0046(2) 0.0012(2)
O1 0.0259(4) 0.0302(4) 0.0255(4) 0.0025(3) 0.0155(3) 0.0057(3)
Cl1 0.01503(9) 0.01734(9) 0.02119(10) 0.00177(7) 0.00365(7) 0.00442(7)
Ru1 0.01010(3) 0.01153(3) 0.01419(3) 0.00050(2) 0.00337(2) 0.00032(2)
P1 0.01746(10) 0.01694(10) 0.01601(10) 0.00185(8) 0.00781(8) 0.00187(8)
F1 0.0217(3) 0.0370(4) 0.0298(4) 0.0030(3) 0.0134(3) 0.0089(3)
F2 0.0492(5) 0.0154(3) 0.0535(6) 0.0046(3) 0.0324(5) -0.0006(3)
F3 0.0250(4) 0.0733(7) 0.0233(4) -0.0186(4) 0.0075(3) -0.0031(4)
F4 0.0242(3) 0.0377(4) 0.0270(3) 0.0053(3) 0.0150(3) 0.0097(3)
F5 0.0502(5) 0.0286(4) 0.0467(5) 0.0205(4) 0.0339(5) 0.0113(4)
F6 0.0295(4) 0.0360(4) 0.0206(3) -0.0063(3) 0.0093(3) -0.0078(3)

loop_
_atom_type_symbol
_atom_type_description
_atom_type_scat_dispersion_real
_atom_type_scat_dispersion_imag
_atom_type_scat_source
C C 0.0033 0.0016 'International Tables Vol C Tables 4.2.6.8 and 6.1.1.4'
H H 0 0 'International Tables Vol C Tables 4.2.6.8 and 6.1.1.4'
N N 0.0061 0.0033 'International Tables Vol C Tables 4.2.6.8 and 6.1.1.4'
O O 0.0106 0.006 'International Tables Vol C Tables 4.2.6.8 and 6.1.1.4'
Cl Cl 0.1484 0.1585 'International Tables Vol C Tables 4.2.6.8 and 6.1.1.4'
Ru Ru -1.2594 0.8363 'International Tables Vol C Tables 4.2.6.8 and 6.1.1.4'
P P 0.1023 0.0942 'International Tables Vol C Tables 4.2.6.8 and 6.1.1.4'
F F 0.0171 0.0103 'International Tables Vol C Tables 4.2.6.8 and 6.1.1.4'

loop_
_geom_angle_atom_site_label_1
_geom_angle_atom_site_label_2
_geom_angle_atom_site_label_3
_geom_angle
_geom_angle_site_symmetry_1
_geom_angle_site_symmetry_3
_geom_angle_publ_flag
N2 C1 C2 121.56(9) . . ?
N2 C1 H1 119.2 . . ?
C2 C1 H1 119.2 . . ?
C3 C2 C1 119.06(9) . . ?
C3 C2 H2 120.5 . . ?
C1 C2 H2 120.5 . . ?
C2 C3 C4 119.68(9) . . ?
C2 C3 H3 120.2 . . ?
C4 C3 H3 120.2 . . ?
C5 C4 C3 119.00(9) . . ?
C5 C4 H4 120.5 . . ?
C3 C4 H4 120.5 . . ?
N2 C5 C4 120.70(8) . . ?
N2 C5 C6 115.76(8) . . ?
C4 C5 C6 123.54(8) . . ?
N3 C6 C7 119.48(8) . . ?
N3 C6 C5 113.53(8) . . ?
C7 C6 C5 126.99(8) . . ?
C6 C7 C8 119.59(8) . . ?
C6 C7 H7 120.2 . . ?
C8 C7 H7 120.2 . . ?
C9 C8 C7 118.70(8) . . ?
C9 C8 C16 120.97(8) . . ?
C7 C8 C16 120.33(8) . . ?
C21 C16 C17 117.5(3) . . ?
C21' C16 C17' 118.0(4) . . ?
C21' C16 C8 121.4(4) . . ?
C21 C16 C8 122.1(3) . . ?
C17 C16 C8 119.63(11) . . ?
C17' C16 C8 119.70(14) . . ?
C18 C17 C16 120.28(18) . . ?
C18 C17 H17 119.9 . . ?
C16 C17 H17 119.9 . . ?
C17 C18 C19 120.0(3) . . ?
C17 C18 H18 120 . . ?
C19 C18 H18 120 . . ?
C20 C19 C18 121.1(4) . . ?
C20 C19 H19 119.5 . . ?
C18 C19 H19 119.5 . . ?
C19 C20 C21 118.3(5) . . ?
C19 C20 H20 120.9 . . ?
C21 C20 H20 120.9 . . ?
C16 C21 C20 122.4(5) . . ?
C16 C21 H21 118.8 . . ?
C20 C21 H21 118.8 . . ?
C18' C17' C16 120.8(2) . . ?
C18' C17' H17' 119.6 . . ?
C16 C17' H17' 119.6 . . ?
C19' C18' C17' 120.4(3) . . ?
C19' C18' H18' 119.8 . . ?
C17' C18' H18' 119.8 . . ?
C20' C19' C18' 116.7(6) . . ?
C20' C19' H19' 121.6 . . ?
C18' C19' H19' 121.6 . . ?
C19' C20' C21' 125.5(9) . . ?
C19' C20' H20' 117.2 . . ?
C21' C20' H20' 117.2 . . ?
C16 C21' C20' 117.9(8) . . ?
C16 C21' H21' 121.1 . . ?
C20' C21' H21' 121.1 . . ?
C10 C9 C8 119.35(8) . . ?
C10 C9 H9 120.3 . . ?
C8 C9 H9 120.3 . . ?
N3 C10 C9 119.57(8) . . ?
N3 C10 C11 113.61(8) . . ?
C9 C10 C11 126.82(8) . . ?
N4 C11 C12 121.03(9) . . ?
N4 C11 C10 115.50(8) . . ?
C12 C11 C10 123.46(8) . . ?
C11 C12 C13 118.80(9) . . ?
C11 C12 H12 120.6 . . ?
C13 C12 H12 120.6 . . ?
C14 C13 C12 119.76(9) . . ?
C14 C13 H13 120.1 . . ?
C12 C13 H13 120.1 . . ?
C13 C14 C15 118.92(9) . . ?
C13 C14 H14 120.5 . . ?
C15 C14 H14 120.5 . . ?
N4 C15 C14 121.52(9) . . ?
N4 C15 H15 119.2 . . ?
C14 C15 H15 119.2 . . ?
N5 C22 C23 179.24(18) . . ?
C22 C23 H23A 109.5 . . ?
C22 C23 H23B 109.5 . . ?
H23A C23 H23B 109.5 . . ?
C22 C23 H23C 109.5 . . ?
H23A C23 H23C 109.5 . . ?
H23B C23 H23C 109.5 . . ?
C1 N2 C5 120.01(8) . . ?
C1 N2 Ru1 127.61(7) . . ?
C5 N2 Ru1 112.32(6) . . ?
C10 N3 C6 123.22(8) . . ?
C10 N3 Ru1 118.39(6) . . ?
C6 N3 Ru1 118.39(6) . . ?
C15 N4 C11 119.95(8) . . ?
C15 N4 Ru1 127.30(7) . . ?
C11 N4 Ru1 112.73(6) . . ?
O1 N1 Ru1 170.57(8) . . ?
Ru1 O2 H2A 109.3(17) . . ?
N1 Ru1 O2 176.41(3) . . ?
N1 Ru1 N3 98.56(4) . . ?
O2 Ru1 N3 85.00(3) . . ?
N1 Ru1 N4 93.72(4) . . ?
O2 Ru1 N4 87.39(3) . . ?
N3 Ru1 N4 79.76(3) . . ?
N1 Ru1 N2 92.29(4) . . ?
O2 Ru1 N2 87.82(3) . . ?
N3 Ru1 N2 79.85(3) . . ?
N4 Ru1 N2 159.38(3) . . ?
N1 Ru1 Cl1 87.67(3) . . ?
O2 Ru1 Cl1 88.77(2) . . ?
N3 Ru1 Cl1 173.77(2) . . ?
N4 Ru1 Cl1 99.78(2) . . ?
N2 Ru1 Cl1 100.16(2) . . ?
F3 P1 F2 91.53(6) . . ?
F3 P1 F4 90.64(5) . . ?
F2 P1 F4 90.23(5) . . ?
F3 P1 F1 90.19(5) . . ?
F2 P1 F1 90.73(5) . . ?
F4 P1 F1 178.71(5) . . ?
F3 P1 F5 90.66(6) . . ?
F2 P1 F5 177.81(6) . . ?
F4 P1 F5 89.65(5) . . ?
F1 P1 F5 89.36(5) . . ?
F3 P1 F6 179.45(6) . . ?
F2 P1 F6 88.85(5) . . ?
F4 P1 F6 89.75(5) . . ?
F1 P1 F6 89.41(5) . . ?
F5 P1 F6 88.96(5) . . ?

loop_
_geom_bond_atom_site_label_1
_geom_bond_atom_site_label_2
_geom_bond_distance
_geom_bond_site_symmetry_2
_geom_bond_publ_flag
C1 N2 1.3393(12) . ?
C1 C2 1.3870(14) . ?
C1 H1 0.95 . ?
C2 C3 1.3834(15) . ?
C2 H2 0.95 . ?
C3 C4 1.3919(14) . ?
C3 H3 0.95 . ?
C4 C5 1.3873(13) . ?
C4 H4 0.95 . ?
C5 N2 1.3679(12) . ?
C5 C6 1.4784(12) . ?
C6 N3 1.3432(12) . ?
C6 C7 1.3838(13) . ?
C7 C8 1.4061(13) . ?
C7 H7 0.95 . ?
C8 C9 1.4047(13) . ?
C8 C16 1.4834(13) . ?
C16 C21' 1.380(8) . ?
C16 C21 1.393(6) . ?
C16 C17 1.411(2) . ?
C16 C17' 1.429(3) . ?
C17 C18 1.388(3) . ?
C17 H17 0.95 . ?
C18 C19 1.390(5) . ?
C18 H18 0.95 . ?
C19 C20 1.375(6) . ?
C19 H19 0.95 . ?
C20 C21 1.398(6) . ?
C20 H20 0.95 . ?
C21 H21 0.95 . ?
C17' C18' 1.390(4) . ?
C17' H17' 0.95 . ?
C18' C19' 1.389(6) . ?
C18' H18' 0.95 . ?
C19' C20' 1.354(9) . ?
C19' H19' 0.95 . ?
C20' C21' 1.388(10) . ?
C20' H20' 0.95 . ?
C21' H21' 0.95 . ?
C9 C10 1.3883(13) . ?
C9 H9 0.95 . ?
C10 N3 1.3420(11) . ?
C10 C11 1.4799(13) . ?
C11 N4 1.3644(12) . ?
C11 C12 1.3849(13) . ?
C12 C13 1.3933(14) . ?
C12 H12 0.95 . ?
C13 C14 1.3830(16) . ?
C13 H13 0.95 . ?
C14 C15 1.3903(15) . ?
C14 H14 0.95 . ?
C15 N4 1.3391(13) . ?
C15 H15 0.95 . ?
C22 N5 1.141(2) . ?
C22 C23 1.458(2) . ?
C23 H23A 0.98 . ?
C23 H23B 0.98 . ?
C23 H23C 0.98 . ?
N2 Ru1 2.0881(8) . ?
N3 Ru1 1.9756(8) . ?
N4 Ru1 2.0849(8) . ?
N1 O1 1.1469(12) . ?
N1 Ru1 1.7632(9) . ?
O2 Ru1 1.9499(8) . ?
O2 H2A 0.75(2) . ?
Cl1 Ru1 2.3890(2) . ?
P1 F3 1.5859(9) . ?
P1 F2 1.5930(9) . ?
P1 F4 1.6024(8) . ?
P1 F1 1.6034(8) . ?
P1 F5 1.6062(9) . ?
P1 F6 1.6085(8) . ?
